data_1575943
loop_
_publ_author_name
'Zeng, Yifan'
'Wang, Yizhou'
'Singh, Kuldip'
'Solan, Gregory A.'
'Ma, Yanping'
'Sun, Wen-Hua'

_publ_section_title
;
 Correlating electronic properties of a nickel polymerisation catalyst
 with the branching density of a polyethylene
;
_journal_issue 18
_journal_name_full 'Catalysis Science &amp; Technology'
_journal_page_first 5335
_journal_page_last 5345
_journal_paper_doi 10.1039/D5CY00859J
_journal_volume 15
_journal_year 2025
_chemical_formula_moiety 'C42 H32 Br3 F4 N3 Ni, C2 H3 N'
_chemical_formula_sum 'C44 H35 Br3 F4 N4 Ni'
_chemical_formula_weight 994.20
_space_group_crystal_system monoclinic
_space_group_IT_number 9
_space_group_name_Hall 'C -2yc'
_space_group_name_H-M_alt 'C 1 c 1'
_atom_sites_solution_hydrogens geom
_atom_sites_solution_primary iterative
_audit_creation_date 2024-01-10
_audit_creation_method
;
Olex2 1.3
(compiled 2020.11.12 svn.r5f609507 for OlexSys, GUI svn.r6403)
;
_audit_update_record
;
2025-07-02 deposited with the CCDC.	2025-08-12 downloaded from the CCDC.
;
_cell_angle_alpha 90
_cell_angle_beta 102.438(3)
_cell_angle_gamma 90
_cell_formula_units_Z 8
_cell_length_a 16.7042(13)
_cell_length_b 13.9391(11)
_cell_length_c 36.092(3)
_cell_measurement_reflns_used 9127
_cell_measurement_temperature 150.0
_cell_measurement_theta_max 74.629
_cell_measurement_theta_min 4.522
_cell_volume 8206.5(11)
_computing_cell_refinement 'SAINT V8.40B (?, 2016)'
_computing_data_reduction 'SAINT V8.40B (?, 2016)'
_computing_molecular_graphics 'Olex2 1.3 (Dolomanov et al., 2009)'
_computing_publication_material 'Olex2 1.3 (Dolomanov et al., 2009)'
_computing_structure_refinement 'XL  (Sheldrick, 2008)'
_computing_structure_solution 'olex2.solve 1.3 (Bourhis et al., 2015)'
_diffrn_ambient_temperature 150.0
_diffrn_measured_fraction_theta_full 0.978
_diffrn_measured_fraction_theta_max 0.878
_diffrn_measurement_device_type 'Bruker APEX-II CCD'
_diffrn_measurement_method '\f and \w scans'
_diffrn_radiation_type CuK\a
_diffrn_radiation_wavelength 1.54178
_diffrn_reflns_av_R_equivalents 0.0399
_diffrn_reflns_av_unetI/netI 0.0403
_diffrn_reflns_Laue_measured_fraction_full 0.978
_diffrn_reflns_Laue_measured_fraction_max 0.878
_diffrn_reflns_limit_h_max 19
_diffrn_reflns_limit_h_min -20
_diffrn_reflns_limit_k_max 16
_diffrn_reflns_limit_k_min -17
_diffrn_reflns_limit_l_max 44
_diffrn_reflns_limit_l_min -44
_diffrn_reflns_number 47756
_diffrn_reflns_point_group_measured_fraction_full 0.916
_diffrn_reflns_point_group_measured_fraction_max 0.812
_diffrn_reflns_theta_full 67.679
_diffrn_reflns_theta_max 83.494
_diffrn_reflns_theta_min 4.172
_diffrn_source_current 1.1
_diffrn_source_power 0.055
_diffrn_source_voltage 50.0
_diffrn_standards_number 0
_exptl_absorpt_coefficient_mu 4.564
_exptl_absorpt_correction_T_max 0.7536
_exptl_absorpt_correction_T_min 0.5304
_exptl_absorpt_correction_type multi-scan
_exptl_absorpt_process_details
;
SADABS-2016/2 (Bruker,2016/2) was used for absorption correction.
wR2(int) was 0.1314 before and 0.0783 after correction.
The Ratio of minimum to maximum transmission is 0.7038.
The \l/2 correction factor is Not present.
;
_exptl_crystal_colour yellow
_exptl_crystal_colour_primary yellow
_exptl_crystal_density_diffrn 1.609
_exptl_crystal_description plate
_exptl_crystal_F_000 3968
_exptl_crystal_size_max 0.358
_exptl_crystal_size_mid 0.335
_exptl_crystal_size_min 0.064
_refine_diff_density_max 1.562
_refine_diff_density_min -0.919
_refine_diff_density_rms 0.136
_refine_ls_abs_structure_details
;
 Refined as an inversion twin.
;
_refine_ls_abs_structure_Flack 0.40(3)
_refine_ls_extinction_method none
_refine_ls_goodness_of_fit_ref 1.082
_refine_ls_hydrogen_treatment constr
_refine_ls_matrix_type full
_refine_ls_number_parameters 1018
_refine_ls_number_reflns 14895
_refine_ls_number_restraints 26
_refine_ls_restrained_S_all 1.081
_refine_ls_R_factor_all 0.0472
_refine_ls_R_factor_gt 0.0461
_refine_ls_shift/su_max 0.001
_refine_ls_shift/su_mean 0.000
_refine_ls_structure_factor_coef Fsqd
_refine_ls_weighting_details 'w=1/[\s^2^(Fo^2^)+(0.0478P)^2^+81.1693P] where P=(Fo^2^+2Fc^2^)/3'
_refine_ls_weighting_scheme calc
_refine_ls_wR_factor_gt 0.1229
_refine_ls_wR_factor_ref 0.1256
_reflns_Friedel_coverage 0.848
_reflns_Friedel_fraction_full 0.853
_reflns_Friedel_fraction_max 0.745
_reflns_number_gt 14654
_reflns_number_total 14895
_reflns_threshold_expression 'I > 2\s(I)'
_cod_data_source_file d5cy00859j2.cif
_cod_data_source_block q24004yz_0m
_cod_database_code 1575943
_shelx_shelxl_version_number 2019/1
_shelx_space_group_comment
;
The symmetry employed for this shelxl refinement is uniquely defined
by the following loop, which should always be used as a source of
symmetry information in preference to the above space-group names.
They are only intended as comments.
;
_shelx_estimated_absorpt_t_max 0.759
_shelx_estimated_absorpt_t_min 0.292
_olex2_refinement_description
;
1. Twinned data refinement
 Scales: 0.60(3)
 0.40(3)
2. Fixed Uiso
 At 1.2 times of:
  All C(H) groups
 At 1.5 times of:
  All C(H,H,H) groups
3. Uiso/Uaniso restraints and constraints
N2A \\sim C6A \\sim N2A \\sim C8A \\sim C39A \\sim C40A \\sim C35A \\sim C40A:
within 2A with sigma of 0.002 and sigma for terminal atoms of 0.004 within 2A
4.a Ternary CH refined with riding coordinates:
 C15A(H15A), C28A(H28A), C15(H15), C28(H28)
4.b Aromatic/amide H refined with riding coordinates:
 C1A(H1A), C2A(H2A), C4A(H4A), C10A(H10A), C12A(H12A), C17A(H17A), C18A(H18A),
 C20A(H20A), C21A(H21A), C23A(H23A), C24A(H24A), C26A(H26A), C27A(H27A),
 C30A(H30A), C31A(H31A), C33A(H33A), C34A(H34A), C36A(H36A), C37A(H37A),
 C39A(H39A), C40A(H40A), C1(H1), C2(H2), C4(H4), C10(H10), C12(H12), C17(H17),
 C18(H18), C20(H20), C21(H21), C23(H23), C24(H24), C26(H26), C27(H27), C30(H30),
  C31(H31), C33(H33), C34(H34), C36(H36), C37(H37), C39(H39), C40(H40)
4.c Idealised Me refined as rotating group:
 C7A(H7AA,H7AB,H7AC), C14A(H14A,H14B,H14C), C42A(H42A,H42B,H42C), C7(H7A,H7B,
 H7C), C14(H14D,H14E,H14F), C42(H42D,H42E,H42F), C44(H44A,H44B,H44C), C46(H46A,
 H46B,H46C)
;
_olex2_submission_special_instructions 'No special instructions were received'

loop_
_space_group_symop_operation_xyz
'x, y, z'
'x, -y, z+1/2'
'x+1/2, y+1/2, z'
'x+1/2, -y+1/2, z+1/2'

loop_
_atom_site_label
_atom_site_type_symbol
_atom_site_fract_x
_atom_site_fract_y
_atom_site_fract_z
_atom_site_U_iso_or_equiv
_atom_site_adp_type
_atom_site_occupancy
_atom_site_site_symmetry_order
_atom_site_calc_flag
_atom_site_refinement_flags_posn
_atom_site_refinement_flags_adp
_atom_site_refinement_flags_occupancy
_atom_site_disorder_assembly
_atom_site_disorder_group
Br1A Br 0.98391(5) 0.54417(7) 0.57471(3) 0.0259(2) Uani 1 1 d . . . . .
Br2A Br 0.89543(6) 0.85648(6) 0.57068(3) 0.0249(2) Uani 1 1 d . . . . .
Br3A Br 0.67704(6) 0.61024(7) 0.40454(3) 0.0265(2) Uani 1 1 d . . . . .
Ni1A Ni 0.89857(8) 0.68293(11) 0.57914(4) 0.0168(3) Uani 1 1 d . . . . .
F1A F 0.5748(4) 0.2499(5) 0.53225(19) 0.0391(15) Uani 1 1 d . . . . .
F2A F 1.0616(4) 0.2549(5) 0.73666(19) 0.0446(16) Uani 1 1 d . . . . .
F3A F 0.7736(5) 1.1354(5) 0.7074(2) 0.0412(16) Uani 1 1 d . . . . .
F4A F 0.4143(4) 0.7860(5) 0.51768(18) 0.0349(14) Uani 1 1 d . . . . .
N1A N 0.8365(4) 0.6616(5) 0.52433(19) 0.0155(14) Uani 1 1 d . . . . .
N2A N 0.7893(4) 0.6355(5) 0.5880(2) 0.0131(10) Uani 1 1 d . U . . .
N3A N 0.9486(5) 0.6964(6) 0.6368(2) 0.0262(17) Uani 1 1 d . . . . .
C1A C 0.8671(6) 0.6762(6) 0.4936(3) 0.0205(18) Uani 1 1 d . . . . .
H1A H 0.922415 0.696693 0.496747 0.025 Uiso 1 1 calc R U . . .
C2A C 0.8207(6) 0.6623(6) 0.4572(3) 0.0195(17) Uani 1 1 d . . . . .
H2A H 0.843349 0.673075 0.435576 0.023 Uiso 1 1 calc R U . . .
C3A C 0.7418(5) 0.6329(6) 0.4535(2) 0.0165(16) Uani 1 1 d . . . . .
C4A C 0.7079(6) 0.6173(6) 0.4851(2) 0.0144(16) Uani 1 1 d . . . . .
H4A H 0.652445 0.597909 0.482555 0.017 Uiso 1 1 calc R U . . .
C5A C 0.7592(5) 0.6314(6) 0.5207(3) 0.0151(16) Uani 1 1 d . . . . .
C6A C 0.7336(5) 0.6140(6) 0.5576(2) 0.0133(13) Uani 1 1 d . U . . .
C7A C 0.6507(5) 0.5766(7) 0.5569(2) 0.0180(16) Uani 1 1 d . . . . .
H7AA H 0.609744 0.620574 0.542431 0.027 Uiso 1 1 calc R U . . .
H7AB H 0.642572 0.571224 0.582888 0.027 Uiso 1 1 calc R U . . .
H7AC H 0.644581 0.513284 0.544819 0.027 Uiso 1 1 calc R U . . .
C8A C 0.7712(5) 0.6262(6) 0.6248(2) 0.0137(12) Uani 1 1 d . U . . .
C9A C 0.7924(5) 0.5400(6) 0.6456(2) 0.0164(16) Uani 1 1 d . . . . .
C10A C 0.7796(6) 0.5376(7) 0.6827(3) 0.0219(19) Uani 1 1 d . . . . .
H10A H 0.793833 0.481433 0.697508 0.026 Uiso 1 1 calc R U . . .
C11A C 0.7463(7) 0.6161(7) 0.6984(3) 0.025(2) Uani 1 1 d . . . . .
C12A C 0.7285(6) 0.6996(6) 0.6775(2) 0.0197(17) Uani 1 1 d . . . . .
H12A H 0.706795 0.752805 0.688555 0.024 Uiso 1 1 calc R U . . .
C13A C 0.7416(5) 0.7080(6) 0.6409(2) 0.0148(15) Uani 1 1 d . . . . .
C14A C 0.7330(7) 0.6090(7) 0.7386(3) 0.031(2) Uani 1 1 d . . . . .
H14A H 0.733529 0.541418 0.746157 0.046 Uiso 1 1 calc R U . . .
H14B H 0.680053 0.637633 0.739778 0.046 Uiso 1 1 calc R U . . .
H14C H 0.776984 0.643388 0.755913 0.046 Uiso 1 1 calc R U . . .
C15A C 0.8282(5) 0.4575(6) 0.6278(2) 0.0167(16) Uani 1 1 d . . . . .
H15A H 0.860629 0.485869 0.610262 0.020 Uiso 1 1 calc R U . . .
C16A C 0.7608(5) 0.3967(6) 0.6036(2) 0.0181(17) Uani 1 1 d . . . . .
C17A C 0.7686(6) 0.3697(6) 0.5671(3) 0.0221(18) Uani 1 1 d . . . . .
H17A H 0.817008 0.385474 0.558688 0.027 Uiso 1 1 calc R U . . .
C18A C 0.7056(6) 0.3199(7) 0.5432(3) 0.027(2) Uani 1 1 d . . . . .
H18A H 0.710244 0.302552 0.518272 0.033 Uiso 1 1 calc R U . . .
C19A C 0.6376(7) 0.2966(7) 0.5562(3) 0.030(2) Uani 1 1 d . . . . .
C20A C 0.6279(6) 0.3178(7) 0.5925(3) 0.027(2) Uani 1 1 d . . . . .
H20A H 0.580818 0.298129 0.601295 0.032 Uiso 1 1 calc R U . . .
C21A C 0.6908(6) 0.3693(6) 0.6153(3) 0.0208(19) Uani 1 1 d . . . . .
H21A H 0.685393 0.386591 0.640077 0.025 Uiso 1 1 calc R U . . .
C22A C 0.8886(5) 0.3986(6) 0.6574(2) 0.0181(17) Uani 1 1 d . . . . .
C23A C 0.8690(6) 0.3127(7) 0.6731(3) 0.027(2) Uani 1 1 d . . . . .
H23A H 0.815630 0.286217 0.665161 0.032 Uiso 1 1 calc R U . . .
C24A C 0.9276(7) 0.2653(7) 0.7004(3) 0.034(2) Uani 1 1 d . . . . .
H24A H 0.913521 0.208375 0.712034 0.040 Uiso 1 1 calc R U . . .
C25A C 1.0045(6) 0.3009(8) 0.7102(3) 0.031(2) Uani 1 1 d . . . . .
C26A C 1.0277(6) 0.3848(8) 0.6952(3) 0.028(2) Uani 1 1 d . . . . .
H26A H 1.081777 0.409262 0.702940 0.033 Uiso 1 1 calc R U . . .
C27A C 0.9685(6) 0.4325(7) 0.6683(3) 0.0221(18) Uani 1 1 d . . . . .
H27A H 0.983192 0.489656 0.657110 0.027 Uiso 1 1 calc R U . . .
C28A C 0.7228(5) 0.8003(6) 0.6177(2) 0.0174(17) Uani 1 1 d . . . . .
H28A H 0.764318 0.804026 0.601460 0.021 Uiso 1 1 calc R U . . .
C29A C 0.7342(5) 0.8907(6) 0.6420(2) 0.0166(16) Uani 1 1 d . . . . .
C30A C 0.8120(6) 0.9113(7) 0.6640(3) 0.0210(18) Uani 1 1 d . . . . .
H30A H 0.856127 0.868298 0.663898 0.025 Uiso 1 1 calc R U . . .
C31A C 0.8255(6) 0.9936(7) 0.6859(3) 0.0259(19) Uani 1 1 d . . . . .
H31A H 0.877972 1.007063 0.701282 0.031 Uiso 1 1 calc R U . . .
C32A C 0.7611(6) 1.0553(7) 0.6849(3) 0.023(2) Uani 1 1 d . . . . .
C33A C 0.6843(7) 1.0392(7) 0.6633(3) 0.027(2) Uani 1 1 d . . . . .
H33A H 0.641009 1.083406 0.663306 0.032 Uiso 1 1 calc R U . . .
C34A C 0.6713(6) 0.9556(7) 0.6413(3) 0.0226(18) Uani 1 1 d . . . . .
H34A H 0.618785 0.943400 0.625780 0.027 Uiso 1 1 calc R U . . .
C35A C 0.6406(5) 0.7952(6) 0.5909(2) 0.0174(13) Uani 1 1 d . U . . .
C36A C 0.5698(6) 0.7704(6) 0.6034(3) 0.0207(18) Uani 1 1 d . . . . .
H36A H 0.574445 0.754471 0.629368 0.025 Uiso 1 1 calc R U . . .
C37A C 0.4932(6) 0.7681(6) 0.5793(3) 0.0239(19) Uani 1 1 d . . . . .
H37A H 0.445469 0.752494 0.588374 0.029 Uiso 1 1 calc R U . . .
C38A C 0.4888(6) 0.7893(7) 0.5416(3) 0.026(2) Uani 1 1 d . . . . .
C39A C 0.5574(6) 0.8142(7) 0.5278(3) 0.0214(15) Uani 1 1 d . U . . .
H39A H 0.552285 0.829380 0.501729 0.026 Uiso 1 1 calc R U . . .
C40A C 0.6337(6) 0.8165(6) 0.5526(3) 0.0189(13) Uani 1 1 d . U . . .
H40A H 0.681194 0.832623 0.543478 0.023 Uiso 1 1 calc R U . . .
C41A C 0.9650(7) 0.6950(8) 0.6688(3) 0.033(2) Uani 1 1 d . . . . .
C42A C 0.9821(13) 0.6935(12) 0.7102(4) 0.071(5) Uani 1 1 d . . . . .
H42A H 0.931556 0.707146 0.718878 0.107 Uiso 1 1 calc R U . . .
H42B H 1.023317 0.742323 0.720180 0.107 Uiso 1 1 calc R U . . .
H42C H 1.002774 0.630100 0.719300 0.107 Uiso 1 1 calc R U . . .
Br1 Br 0.01106(5) 0.67512(7) 0.42570(3) 0.0260(2) Uani 1 1 d . . . . .
Br2 Br 0.09897(6) 0.36266(6) 0.42830(3) 0.0249(2) Uani 1 1 d . . . . .
Br3 Br 0.31818(6) 0.60816(7) 0.59470(2) 0.0261(2) Uani 1 1 d . . . . .
Ni1 Ni 0.09587(9) 0.53655(10) 0.42041(4) 0.0164(3) Uani 1 1 d . . . . .
F1 F 0.5773(4) 0.4333(5) 0.48282(18) 0.0363(14) Uani 1 1 d . . . . .
F2 F 0.2324(5) 0.0878(6) 0.2886(3) 0.060(2) Uani 1 1 d . . . . .
F3 F -0.0600(4) 0.9849(6) 0.2679(2) 0.0514(19) Uani 1 1 d . . . . .
F4 F 0.4206(4) 0.9691(5) 0.4696(2) 0.0418(17) Uani 1 1 d . . . . .
N1 N 0.1575(4) 0.5562(5) 0.4749(2) 0.0148(14) Uani 1 1 d . . . . .
N2 N 0.2075(4) 0.5838(5) 0.4123(2) 0.0162(14) Uani 1 1 d . . . . .
N3 N 0.0448(5) 0.5254(6) 0.3629(2) 0.0232(16) Uani 1 1 d . . . . .
C1 C 0.1272(6) 0.5425(6) 0.5058(3) 0.0194(18) Uani 1 1 d . . . . .
H1 H 0.071815 0.522498 0.502866 0.023 Uiso 1 1 calc R U . . .
C2 C 0.1744(6) 0.5569(6) 0.5421(3) 0.0195(17) Uani 1 1 d . . . . .
H2 H 0.151956 0.547427 0.563906 0.023 Uiso 1 1 calc R U . . .
C3 C 0.2538(5) 0.5849(6) 0.5455(2) 0.0164(16) Uani 1 1 d . . . . .
C4 C 0.2867(6) 0.6019(6) 0.5139(3) 0.0193(18) Uani 1 1 d . . . . .
H4 H 0.341645 0.623094 0.516295 0.023 Uiso 1 1 calc R U . . .
C5 C 0.2358(5) 0.5864(6) 0.4788(2) 0.0134(15) Uani 1 1 d . . . . .
C6 C 0.2608(5) 0.6018(6) 0.4422(2) 0.0152(16) Uani 1 1 d . . . . .
C7 C 0.3454(5) 0.6431(6) 0.4430(2) 0.0151(15) Uani 1 1 d . . . . .
H7A H 0.352629 0.651718 0.416994 0.023 Uiso 1 1 calc R U . . .
H7B H 0.387363 0.599019 0.456587 0.023 Uiso 1 1 calc R U . . .
H7C H 0.350805 0.705260 0.456027 0.023 Uiso 1 1 calc R U . . .
C8 C 0.2238(5) 0.5943(6) 0.3751(2) 0.0135(15) Uani 1 1 d . . . . .
C9 C 0.2527(5) 0.5141(6) 0.3581(2) 0.0162(16) Uani 1 1 d . . . . .
C10 C 0.2651(5) 0.5240(6) 0.3214(3) 0.0185(17) Uani 1 1 d . . . . .
H10 H 0.285826 0.470980 0.309871 0.022 Uiso 1 1 calc R U . . .
C11 C 0.2480(6) 0.6092(6) 0.3011(2) 0.0167(17) Uani 1 1 d . . . . .
C12 C 0.2154(6) 0.6857(6) 0.3178(3) 0.0188(17) Uani 1 1 d . . . . .
H12 H 0.202079 0.743528 0.303886 0.023 Uiso 1 1 calc R U . . .
C13 C 0.2022(5) 0.6790(6) 0.3541(2) 0.0148(16) Uani 1 1 d . . . . .
C14 C 0.2643(7) 0.6173(7) 0.2618(3) 0.029(2) Uani 1 1 d . . . . .
H14D H 0.312309 0.658200 0.262454 0.043 Uiso 1 1 calc R U . . .
H14E H 0.216470 0.645651 0.244753 0.043 Uiso 1 1 calc R U . . .
H14F H 0.274676 0.553376 0.252552 0.043 Uiso 1 1 calc R U . . .
C15 C 0.2702(5) 0.4200(6) 0.3803(2) 0.0146(16) Uani 1 1 d . . . . .
H15 H 0.227793 0.414446 0.395991 0.018 Uiso 1 1 calc R U . . .
C16 C 0.3537(5) 0.4254(6) 0.4085(2) 0.0145(16) Uani 1 1 d . . . . .
C17 C 0.3596(6) 0.4014(7) 0.4461(3) 0.0233(18) Uani 1 1 d . . . . .
H17 H 0.312059 0.382117 0.454637 0.028 Uiso 1 1 calc R U . . .
C18 C 0.4354(6) 0.4056(6) 0.4717(2) 0.0208(18) Uani 1 1 d . . . . .
H18 H 0.440174 0.391367 0.497864 0.025 Uiso 1 1 calc R U . . .
C19 C 0.5028(6) 0.4309(6) 0.4578(3) 0.0213(18) Uani 1 1 d . . . . .
C20 C 0.4992(6) 0.4541(7) 0.4208(3) 0.0247(19) Uani 1 1 d . . . . .
H20 H 0.547144 0.471145 0.412191 0.030 Uiso 1 1 calc R U . . .
C21 C 0.4230(5) 0.4517(6) 0.3961(2) 0.0184(17) Uani 1 1 d . . . . .
H21 H 0.418563 0.468596 0.370191 0.022 Uiso 1 1 calc R U . . .
C22 C 0.2615(5) 0.3312(6) 0.3553(2) 0.0174(16) Uani 1 1 d . . . . .
C23 C 0.3242(6) 0.2640(6) 0.3584(3) 0.0211(18) Uani 1 1 d . . . . .
H23 H 0.374668 0.274759 0.375908 0.025 Uiso 1 1 calc R U . . .
C24 C 0.3138(7) 0.1798(7) 0.3360(3) 0.032(2) Uani 1 1 d . . . . .
H24 H 0.355115 0.131859 0.338981 0.038 Uiso 1 1 calc R U . . .
C25 C 0.2420(8) 0.1703(9) 0.3098(3) 0.035(3) Uani 1 1 d . . . . .
C26 C 0.1779(8) 0.2318(8) 0.3077(3) 0.039(3) Uani 1 1 d . . . . .
H26 H 0.127155 0.219105 0.290730 0.046 Uiso 1 1 calc R U . . .
C27 C 0.1868(6) 0.3121(7) 0.3302(3) 0.028(2) Uani 1 1 d . . . . .
H27 H 0.142012 0.354959 0.328730 0.034 Uiso 1 1 calc R U . . .
C28 C 0.1671(5) 0.7654(6) 0.3726(2) 0.0175(17) Uani 1 1 d . . . . .
H28 H 0.133658 0.737197 0.389809 0.021 Uiso 1 1 calc R U . . .
C29 C 0.1085(5) 0.8261(7) 0.3440(2) 0.0185(17) Uani 1 1 d . . . . .
C30 C 0.0272(6) 0.7961(7) 0.3332(3) 0.0245(19) Uani 1 1 d . . . . .
H30 H 0.010842 0.738397 0.343485 0.029 Uiso 1 1 calc R U . . .
C31 C -0.0305(7) 0.8488(8) 0.3077(3) 0.031(2) Uani 1 1 d . . . . .
H31 H -0.086186 0.829181 0.300975 0.037 Uiso 1 1 calc R U . . .
C32 C -0.0036(6) 0.9309(8) 0.2926(3) 0.032(2) Uani 1 1 d . . . . .
C33 C 0.0750(7) 0.9638(8) 0.3025(3) 0.032(2) Uani 1 1 d . . . . .
H33 H 0.090718 1.021756 0.292219 0.039 Uiso 1 1 calc R U . . .
C34 C 0.1319(6) 0.9096(6) 0.3285(3) 0.0243(19) Uani 1 1 d . . . . .
H34 H 0.187238 0.930355 0.335424 0.029 Uiso 1 1 calc R U . . .
C35 C 0.2350(5) 0.8218(6) 0.3980(2) 0.0177(16) Uani 1 1 d . . . . .
C36 C 0.2271(6) 0.8491(6) 0.4342(3) 0.0214(18) Uani 1 1 d . . . . .
H36 H 0.178805 0.832688 0.442627 0.026 Uiso 1 1 calc R U . . .
C37 C 0.2892(6) 0.9001(6) 0.4582(3) 0.0240(19) Uani 1 1 d . . . . .
H37 H 0.283110 0.919000 0.482765 0.029 Uiso 1 1 calc R U . . .
C38 C 0.3597(6) 0.9226(7) 0.4458(3) 0.025(2) Uani 1 1 d . . . . .
C39 C 0.3690(6) 0.9001(7) 0.4099(3) 0.027(2) Uani 1 1 d . . . . .
H39 H 0.416427 0.919790 0.401329 0.032 Uiso 1 1 calc R U . . .
C40 C 0.3069(6) 0.8473(7) 0.3861(3) 0.0231(19) Uani 1 1 d . . . . .
H40 H 0.313482 0.828559 0.361589 0.028 Uiso 1 1 calc R U . . .
C41 C 0.0247(7) 0.5313(8) 0.3313(3) 0.032(2) Uani 1 1 d . . . . .
C42 C 0.0000(14) 0.5433(13) 0.2900(4) 0.076(6) Uani 1 1 d . . . . .
H42D H 0.019094 0.488171 0.277447 0.113 Uiso 1 1 calc R U . . .
H42E H 0.024417 0.602198 0.282551 0.113 Uiso 1 1 calc R U . . .
H42F H -0.059835 0.547531 0.282539 0.113 Uiso 1 1 calc R U . . .
N4 N -0.0552(11) 0.3155(12) 0.2976(4) 0.076(4) Uani 1 1 d . . . . .
C43 C -0.0455(9) 0.2614(10) 0.3217(4) 0.046(3) Uani 1 1 d . . . . .
C44 C -0.0362(10) 0.1925(10) 0.3522(4) 0.053(3) Uani 1 1 d . . . . .
H44A H -0.008576 0.135111 0.345462 0.080 Uiso 1 1 calc R U . . .
H44B H -0.090279 0.174931 0.356448 0.080 Uiso 1 1 calc R U . . .
H44C H -0.003262 0.220769 0.375417 0.080 Uiso 1 1 calc R U . . .
N5 N 1.0558(13) 0.9082(13) 0.7025(6) 0.094(6) Uani 1 1 d . . . . .
C45 C 1.0467(9) 0.9612(12) 0.6783(5) 0.057(4) Uani 1 1 d . . . . .
C46 C 1.0332(10) 1.0297(11) 0.6480(5) 0.058(4) Uani 1 1 d . . . . .
H46A H 0.989554 1.006667 0.627308 0.087 Uiso 1 1 calc R U . . .
H46B H 1.083818 1.038022 0.638799 0.087 Uiso 1 1 calc R U . . .
H46C H 1.017097 1.091247 0.657331 0.087 Uiso 1 1 calc R U . . .

loop_
_atom_site_aniso_label
_atom_site_aniso_U_11
_atom_site_aniso_U_22
_atom_site_aniso_U_33
_atom_site_aniso_U_23
_atom_site_aniso_U_13
_atom_site_aniso_U_12
Br1A 0.0217(5) 0.0275(5) 0.0321(5) 0.0075(4) 0.0136(4) 0.0092(4)
Br2A 0.0283(5) 0.0182(4) 0.0318(5) -0.0015(4) 0.0141(4) -0.0026(3)
Br3A 0.0292(5) 0.0329(5) 0.0172(4) 0.0005(4) 0.0048(4) -0.0049(4)
Ni1A 0.0141(7) 0.0197(7) 0.0176(7) -0.0002(5) 0.0056(5) -0.0010(5)
F1A 0.033(3) 0.029(3) 0.047(4) -0.007(3) -0.010(3) -0.006(3)
F2A 0.033(3) 0.053(4) 0.044(4) 0.022(3) -0.001(3) 0.011(3)
F3A 0.053(4) 0.026(3) 0.050(4) -0.019(3) 0.021(3) -0.012(3)
F4A 0.023(3) 0.037(3) 0.038(3) 0.000(3) -0.007(2) -0.003(2)
N1A 0.011(3) 0.020(4) 0.014(3) -0.001(3) 0.002(3) -0.001(3)
N2A 0.019(3) 0.007(2) 0.016(2) 0.0011(19) 0.011(2) 0.0037(19)
N3A 0.022(4) 0.028(4) 0.028(5) -0.007(3) 0.004(3) -0.004(3)
C1A 0.023(5) 0.019(4) 0.021(4) 0.003(3) 0.009(4) 0.002(3)
C2A 0.020(4) 0.020(4) 0.020(4) 0.006(3) 0.010(3) -0.001(3)
C3A 0.017(4) 0.022(4) 0.009(4) 0.000(3) -0.001(3) 0.005(3)
C4A 0.020(4) 0.013(4) 0.011(4) -0.001(3) 0.003(3) -0.001(3)
C5A 0.016(4) 0.009(4) 0.023(4) 0.000(3) 0.011(3) 0.003(3)
C6A 0.018(3) 0.008(3) 0.017(3) -0.001(2) 0.010(2) 0.002(2)
C7A 0.018(4) 0.021(4) 0.016(4) -0.002(3) 0.004(3) -0.002(3)
C8A 0.018(3) 0.009(3) 0.016(3) 0.000(2) 0.009(2) 0.001(2)
C9A 0.018(4) 0.013(4) 0.020(4) -0.002(3) 0.006(3) 0.000(3)
C10A 0.023(5) 0.024(5) 0.021(4) -0.006(4) 0.009(4) -0.004(4)
C11A 0.028(5) 0.022(5) 0.026(5) -0.002(4) 0.011(4) 0.002(4)
C12A 0.025(5) 0.015(4) 0.020(4) 0.001(3) 0.007(3) 0.001(3)
C13A 0.015(4) 0.009(4) 0.022(4) -0.001(3) 0.007(3) 0.002(3)
C14A 0.044(6) 0.028(5) 0.025(5) 0.004(4) 0.018(5) 0.008(4)
C15A 0.013(4) 0.018(4) 0.020(4) 0.001(3) 0.006(3) 0.000(3)
C16A 0.019(4) 0.011(4) 0.024(4) 0.001(3) 0.005(3) 0.004(3)
C17A 0.027(5) 0.016(4) 0.023(4) 0.001(3) 0.005(4) 0.006(3)
C18A 0.032(5) 0.020(5) 0.025(5) -0.003(4) -0.003(4) 0.005(4)
C19A 0.030(5) 0.018(5) 0.038(6) 0.000(4) -0.005(4) 0.004(4)
C20A 0.020(5) 0.021(5) 0.034(5) 0.001(4) -0.003(4) 0.000(4)
C21A 0.016(4) 0.016(4) 0.030(5) 0.002(3) 0.005(4) 0.003(3)
C22A 0.018(4) 0.015(4) 0.023(4) 0.003(3) 0.008(3) 0.005(3)
C23A 0.019(5) 0.027(5) 0.034(5) 0.005(4) 0.004(4) 0.000(4)
C24A 0.037(6) 0.020(5) 0.041(6) 0.014(4) 0.005(5) 0.004(4)
C25A 0.023(5) 0.041(6) 0.027(5) 0.007(4) 0.004(4) 0.012(4)
C26A 0.015(4) 0.045(6) 0.023(4) 0.009(4) 0.004(3) 0.010(4)
C27A 0.018(4) 0.021(4) 0.028(5) 0.008(4) 0.007(4) -0.003(3)
C28A 0.020(4) 0.015(4) 0.021(4) 0.001(3) 0.012(3) 0.003(3)
C29A 0.019(4) 0.016(4) 0.015(4) 0.003(3) 0.004(3) 0.000(3)
C30A 0.020(4) 0.021(4) 0.022(4) 0.000(3) 0.004(3) 0.000(3)
C31A 0.029(5) 0.026(5) 0.023(4) -0.002(4) 0.005(4) -0.008(4)
C32A 0.036(5) 0.012(4) 0.025(4) -0.001(3) 0.013(4) -0.005(4)
C33A 0.034(5) 0.016(4) 0.038(5) -0.006(4) 0.021(4) -0.003(4)
C34A 0.021(5) 0.019(4) 0.030(5) -0.003(4) 0.011(4) -0.003(3)
C35A 0.022(3) 0.011(3) 0.020(3) -0.001(2) 0.006(3) 0.001(2)
C36A 0.022(5) 0.020(4) 0.023(4) 0.001(3) 0.009(3) 0.001(3)
C37A 0.022(5) 0.017(4) 0.033(5) -0.003(4) 0.007(4) -0.011(3)
C38A 0.024(5) 0.017(4) 0.031(5) -0.001(4) -0.006(4) 0.001(3)
C39A 0.026(3) 0.017(3) 0.021(3) 0.003(3) 0.004(3) 0.000(3)
C40A 0.024(3) 0.012(3) 0.021(3) 0.001(2) 0.006(2) 0.001(2)
C41A 0.036(6) 0.034(6) 0.027(6) -0.005(4) 0.002(4) -0.006(4)
C42A 0.118(15) 0.065(10) 0.028(7) 0.007(6) 0.011(7) -0.021(9)
Br1 0.0212(5) 0.0291(5) 0.0314(5) 0.0070(4) 0.0138(4) 0.0092(4)
Br2 0.0270(5) 0.0183(4) 0.0327(5) -0.0016(4) 0.0136(4) -0.0017(3)
Br3 0.0293(5) 0.0331(5) 0.0154(4) 0.0015(4) 0.0039(4) -0.0052(4)
Ni1 0.0139(7) 0.0173(7) 0.0186(7) 0.0004(5) 0.0051(5) -0.0011(5)
F1 0.029(3) 0.035(3) 0.036(3) -0.002(3) -0.012(2) -0.004(2)
F2 0.066(5) 0.043(4) 0.075(5) -0.037(4) 0.022(4) -0.018(4)
F3 0.037(4) 0.066(5) 0.046(4) 0.032(3) -0.002(3) 0.020(3)
F4 0.041(4) 0.027(3) 0.050(4) -0.012(3) -0.007(3) -0.004(3)
N1 0.012(3) 0.016(3) 0.016(3) 0.002(3) 0.004(3) 0.000(3)
N2 0.020(4) 0.015(3) 0.016(3) 0.002(3) 0.011(3) 0.010(3)
N3 0.019(4) 0.030(4) 0.018(4) -0.001(3) -0.002(3) -0.004(3)
C1 0.023(5) 0.018(4) 0.021(4) 0.006(3) 0.013(4) 0.001(3)
C2 0.023(5) 0.018(4) 0.020(4) 0.000(3) 0.010(3) 0.000(3)
C3 0.015(4) 0.019(4) 0.014(4) 0.002(3) 0.002(3) 0.000(3)
C4 0.019(4) 0.018(4) 0.023(5) -0.002(3) 0.010(4) 0.000(3)
C5 0.019(4) 0.006(3) 0.016(4) 0.001(3) 0.007(3) 0.004(3)
C6 0.014(4) 0.010(4) 0.022(4) 0.000(3) 0.004(3) 0.001(3)
C7 0.013(4) 0.012(4) 0.020(4) 0.000(3) 0.003(3) 0.003(3)
C8 0.016(4) 0.011(4) 0.013(4) -0.001(3) 0.002(3) 0.000(3)
C9 0.012(4) 0.020(4) 0.017(4) 0.000(3) 0.003(3) 0.001(3)
C10 0.021(4) 0.013(4) 0.023(4) -0.003(3) 0.009(3) 0.006(3)
C11 0.022(4) 0.017(4) 0.012(4) 0.000(3) 0.007(3) 0.005(3)
C12 0.022(5) 0.014(4) 0.020(4) 0.003(3) 0.005(3) 0.003(3)
C13 0.015(4) 0.013(4) 0.017(4) 0.001(3) 0.007(3) -0.001(3)
C14 0.043(6) 0.028(5) 0.019(5) 0.001(4) 0.015(4) 0.006(4)
C15 0.012(4) 0.015(4) 0.018(4) -0.003(3) 0.005(3) -0.003(3)
C16 0.017(4) 0.008(4) 0.019(4) -0.002(3) 0.005(3) 0.004(3)
C17 0.032(5) 0.020(4) 0.021(4) 0.001(3) 0.014(4) 0.004(4)
C18 0.037(5) 0.011(4) 0.013(4) -0.001(3) 0.001(3) 0.002(3)
C19 0.023(5) 0.017(4) 0.019(4) -0.001(3) -0.006(3) 0.003(3)
C20 0.021(5) 0.021(5) 0.032(5) -0.003(4) 0.007(4) -0.001(3)
C21 0.017(4) 0.018(4) 0.021(4) 0.004(3) 0.005(3) -0.002(3)
C22 0.019(4) 0.014(4) 0.021(4) 0.001(3) 0.008(3) 0.001(3)
C23 0.023(5) 0.016(4) 0.027(5) 0.001(4) 0.009(4) -0.003(3)
C24 0.035(6) 0.019(5) 0.049(6) -0.009(4) 0.024(5) 0.000(4)
C25 0.043(6) 0.029(6) 0.033(6) -0.019(5) 0.010(5) -0.013(5)
C26 0.047(7) 0.027(5) 0.038(6) -0.004(4) -0.001(5) -0.009(5)
C27 0.031(5) 0.012(4) 0.039(5) 0.002(4) 0.002(4) -0.003(3)
C28 0.018(4) 0.015(4) 0.021(4) 0.001(3) 0.009(3) 0.004(3)
C29 0.015(4) 0.023(4) 0.019(4) -0.002(4) 0.008(3) 0.003(3)
C30 0.021(5) 0.032(5) 0.022(4) -0.001(4) 0.007(4) 0.002(4)
C31 0.022(5) 0.040(6) 0.029(5) 0.006(4) 0.001(4) 0.002(4)
C32 0.025(5) 0.041(6) 0.027(5) 0.010(4) 0.001(4) 0.013(4)
C33 0.033(6) 0.031(5) 0.034(5) 0.014(4) 0.007(4) 0.004(4)
C34 0.029(5) 0.014(4) 0.030(5) 0.006(4) 0.006(4) -0.002(4)
C35 0.013(4) 0.020(4) 0.020(4) 0.003(3) 0.004(3) 0.003(3)
C36 0.020(4) 0.018(4) 0.027(5) -0.001(3) 0.007(4) 0.006(3)
C37 0.037(5) 0.012(4) 0.021(4) -0.002(3) 0.001(4) 0.009(4)
C38 0.026(5) 0.017(4) 0.024(5) -0.005(4) -0.014(4) 0.004(4)
C39 0.013(4) 0.028(5) 0.039(5) 0.007(4) 0.004(4) 0.000(4)
C40 0.023(5) 0.021(4) 0.027(5) -0.001(4) 0.010(4) -0.002(3)
C41 0.037(6) 0.030(5) 0.029(6) 0.000(4) 0.005(4) -0.010(4)
C42 0.140(18) 0.062(10) 0.022(6) -0.001(6) 0.010(8) -0.004(10)
N4 0.093(11) 0.073(10) 0.061(8) -0.001(8) 0.013(8) -0.018(8)
C43 0.044(7) 0.054(8) 0.041(7) 0.002(6) 0.008(5) -0.001(6)
C44 0.054(8) 0.044(7) 0.059(8) 0.002(6) 0.004(6) 0.008(6)
N5 0.110(15) 0.074(12) 0.101(14) 0.005(10) 0.029(11) -0.022(11)
C45 0.041(8) 0.057(9) 0.074(10) -0.001(8) 0.014(7) -0.010(6)
C46 0.049(8) 0.051(8) 0.075(10) 0.000(7) 0.015(7) -0.007(6)

loop_
_atom_type_symbol
_atom_type_description
_atom_type_scat_dispersion_real
_atom_type_scat_dispersion_imag
_atom_type_scat_source
C C 0.0181 0.0091 'International Tables Vol C Tables 4.2.6.8 and 6.1.1.4'
H H 0.0000 0.0000 'International Tables Vol C Tables 4.2.6.8 and 6.1.1.4'
Br Br -0.6763 1.2805 'International Tables Vol C Tables 4.2.6.8 and 6.1.1.4'
F F 0.0727 0.0534 'International Tables Vol C Tables 4.2.6.8 and 6.1.1.4'
N N 0.0311 0.0180 'International Tables Vol C Tables 4.2.6.8 and 6.1.1.4'
Ni Ni -3.0029 0.5091 'International Tables Vol C Tables 4.2.6.8 and 6.1.1.4'

loop_
_exptl_crystal_face_index_h
_exptl_crystal_face_index_k
_exptl_crystal_face_index_l
_exptl_crystal_face_perp_dist
-1.00 0.00 -1.00 0.1310
-1.00 -1.00 1.00 0.1560
-1.00 0.00 1.00 0.1650
-1.00 -1.00 0.00 0.1490
-1.00 1.00 0.00 0.1380
0.00 0.00 -1.00 0.0060
0.00 0.00 1.00 0.0320
0.00 1.00 -1.00 0.1570
0.00 -1.00 1.00 0.1510
0.00 -1.00 0.00 0.1620
1.00 -1.00 1.00 0.0990
1.00 1.00 -1.00 0.1240
1.00 0.00 -1.00 0.1540
1.00 -1.00 -1.00 0.1060

loop_
_geom_angle_atom_site_label_1
_geom_angle_atom_site_label_2
_geom_angle_atom_site_label_3
_geom_angle
_geom_angle_site_symmetry_1
_geom_angle_site_symmetry_3
_geom_angle_publ_flag
Br1A Ni1A Br2A 141.20(7) . . ?
N1A Ni1A Br1A 90.2(2) . . ?
N1A Ni1A Br2A 91.7(2) . . ?
N1A Ni1A N3A 172.6(3) . . ?
N2A Ni1A Br1A 108.1(2) . . ?
N2A Ni1A Br2A 110.3(2) . . ?
N2A Ni1A N1A 79.6(3) . . ?
N2A Ni1A N3A 93.1(3) . . ?
N3A Ni1A Br1A 91.3(2) . . ?
N3A Ni1A Br2A 91.7(2) . . ?
C1A N1A Ni1A 125.2(6) . . ?
C1A N1A C5A 120.2(8) . . ?
C5A N1A Ni1A 114.6(6) . . ?
C6A N2A Ni1A 116.3(5) . . ?
C6A N2A C8A 120.2(7) . . ?
C8A N2A Ni1A 123.5(6) . . ?
C41A N3A Ni1A 168.7(9) . . ?
N1A C1A H1A 119.0 . . ?
N1A C1A C2A 122.0(9) . . ?
C2A C1A H1A 119.0 . . ?
C1A C2A H2A 121.0 . . ?
C3A C2A C1A 117.9(8) . . ?
C3A C2A H2A 121.0 . . ?
C2A C3A Br3A 119.4(7) . . ?
C2A C3A C4A 121.4(8) . . ?
C4A C3A Br3A 119.2(7) . . ?
C3A C4A H4A 121.5 . . ?
C5A C4A C3A 117.0(9) . . ?
C5A C4A H4A 121.5 . . ?
N1A C5A C4A 121.5(8) . . ?
N1A C5A C6A 114.7(8) . . ?
C4A C5A C6A 123.8(8) . . ?
N2A C6A C5A 114.7(8) . . ?
N2A C6A C7A 126.1(7) . . ?
C7A C6A C5A 119.2(7) . . ?
C6A C7A H7AA 109.5 . . ?
C6A C7A H7AB 109.5 . . ?
C6A C7A H7AC 109.5 . . ?
H7AA C7A H7AB 109.5 . . ?
H7AA C7A H7AC 109.5 . . ?
H7AB C7A H7AC 109.5 . . ?
C9A C8A N2A 119.3(7) . . ?
C13A C8A N2A 118.0(7) . . ?
C13A C8A C9A 122.3(7) . . ?
C8A C9A C15A 119.9(7) . . ?
C10A C9A C8A 116.9(8) . . ?
C10A C9A C15A 123.1(8) . . ?
C9A C10A H10A 119.2 . . ?
C9A C10A C11A 121.7(9) . . ?
C11A C10A H10A 119.2 . . ?
C10A C11A C14A 119.3(9) . . ?
C12A C11A C10A 119.5(9) . . ?
C12A C11A C14A 121.1(9) . . ?
C11A C12A H12A 119.0 . . ?
C11A C12A C13A 122.0(8) . . ?
C13A C12A H12A 119.0 . . ?
C8A C13A C28A 120.1(7) . . ?
C12A C13A C8A 117.5(8) . . ?
C12A C13A C28A 122.4(7) . . ?
C11A C14A H14A 109.5 . . ?
C11A C14A H14B 109.5 . . ?
C11A C14A H14C 109.5 . . ?
H14A C14A H14B 109.5 . . ?
H14A C14A H14C 109.5 . . ?
H14B C14A H14C 109.5 . . ?
C9A C15A H15A 106.8 . . ?
C9A C15A C16A 110.9(7) . . ?
C9A C15A C22A 112.0(7) . . ?
C16A C15A H15A 106.8 . . ?
C16A C15A C22A 113.2(7) . . ?
C22A C15A H15A 106.8 . . ?
C17A C16A C15A 118.9(8) . . ?
C21A C16A C15A 123.2(8) . . ?
C21A C16A C17A 117.9(9) . . ?
C16A C17A H17A 119.8 . . ?
C18A C17A C16A 120.4(9) . . ?
C18A C17A H17A 119.8 . . ?
C17A C18A H18A 120.6 . . ?
C19A C18A C17A 118.7(9) . . ?
C19A C18A H18A 120.6 . . ?
F1A C19A C20A 117.9(10) . . ?
C18A C19A F1A 118.7(10) . . ?
C18A C19A C20A 123.4(9) . . ?
C19A C20A H20A 121.8 . . ?
C21A C20A C19A 116.3(10) . . ?
C21A C20A H20A 121.8 . . ?
C16A C21A C20A 123.1(10) . . ?
C16A C21A H21A 118.5 . . ?
C20A C21A H21A 118.5 . . ?
C23A C22A C15A 124.3(8) . . ?
C27A C22A C15A 117.4(8) . . ?
C27A C22A C23A 118.2(8) . . ?
C22A C23A H23A 119.9 . . ?
C22A C23A C24A 120.2(9) . . ?
C24A C23A H23A 119.9 . . ?
C23A C24A H24A 120.2 . . ?
C25A C24A C23A 119.5(9) . . ?
C25A C24A H24A 120.2 . . ?
F2A C25A C26A 117.5(9) . . ?
C24A C25A F2A 119.7(10) . . ?
C24A C25A C26A 122.7(9) . . ?
C25A C26A H26A 121.3 . . ?
C25A C26A C27A 117.4(9) . . ?
C27A C26A H26A 121.3 . . ?
C22A C27A C26A 121.9(9) . . ?
C22A C27A H27A 119.1 . . ?
C26A C27A H27A 119.1 . . ?
C13A C28A H28A 106.2 . . ?
C29A C28A C13A 113.2(7) . . ?
C29A C28A H28A 106.2 . . ?
C35A C28A C13A 111.3(7) . . ?
C35A C28A H28A 106.2 . . ?
C35A C28A C29A 113.2(7) . . ?
C30A C29A C28A 118.8(8) . . ?
C34A C29A C28A 122.1(8) . . ?
C34A C29A C30A 119.0(8) . . ?
C29A C30A H30A 119.7 . . ?
C31A C30A C29A 120.7(9) . . ?
C31A C30A H30A 119.7 . . ?
C30A C31A H31A 120.8 . . ?
C32A C31A C30A 118.3(9) . . ?
C32A C31A H31A 120.8 . . ?
C31A C32A F3A 118.5(9) . . ?
C33A C32A F3A 118.3(9) . . ?
C33A C32A C31A 123.2(9) . . ?
C32A C33A H33A 121.0 . . ?
C32A C33A C34A 118.0(9) . . ?
C34A C33A H33A 121.0 . . ?
C29A C34A C33A 120.7(9) . . ?
C29A C34A H34A 119.6 . . ?
C33A C34A H34A 119.6 . . ?
C36A C35A C28A 121.6(8) . . ?
C40A C35A C28A 119.8(8) . . ?
C40A C35A C36A 118.6(8) . . ?
C35A C36A H36A 118.8 . . ?
C37A C36A C35A 122.3(8) . . ?
C37A C36A H36A 118.8 . . ?
C36A C37A H37A 121.3 . . ?
C38A C37A C36A 117.5(9) . . ?
C38A C37A H37A 121.3 . . ?
F4A C38A C37A 118.0(9) . . ?
F4A C38A C39A 119.6(9) . . ?
C37A C38A C39A 122.4(9) . . ?
C38A C39A H39A 120.5 . . ?
C38A C39A C40A 119.1(9) . . ?
C40A C39A H39A 120.5 . . ?
C35A C40A C39A 120.2(9) . . ?
C35A C40A H40A 119.9 . . ?
C39A C40A H40A 119.9 . . ?
N3A C41A C42A 177.3(14) . . ?
C41A C42A H42A 109.5 . . ?
C41A C42A H42B 109.5 . . ?
C41A C42A H42C 109.5 . . ?
H42A C42A H42B 109.5 . . ?
H42A C42A H42C 109.5 . . ?
H42B C42A H42C 109.5 . . ?
Br1 Ni1 Br2 141.22(7) . . ?
N1 Ni1 Br1 90.0(2) . . ?
N1 Ni1 Br2 91.6(2) . . ?
N1 Ni1 N2 79.0(3) . . ?
N1 Ni1 N3 173.0(3) . . ?
N2 Ni1 Br1 108.6(2) . . ?
N2 Ni1 Br2 109.7(2) . . ?
N2 Ni1 N3 94.1(3) . . ?
N3 Ni1 Br1 91.0(2) . . ?
N3 Ni1 Br2 92.1(2) . . ?
C1 N1 Ni1 125.8(6) . . ?
C1 N1 C5 119.4(7) . . ?
C5 N1 Ni1 114.7(5) . . ?
C6 N2 Ni1 115.7(6) . . ?
C6 N2 C8 122.5(8) . . ?
C8 N2 Ni1 121.8(6) . . ?
C41 N3 Ni1 169.3(8) . . ?
N1 C1 H1 119.1 . . ?
N1 C1 C2 121.8(8) . . ?
C2 C1 H1 119.1 . . ?
C1 C2 H2 121.1 . . ?
C3 C2 C1 117.9(8) . . ?
C3 C2 H2 121.1 . . ?
C2 C3 Br3 118.5(6) . . ?
C2 C3 C4 121.7(8) . . ?
C4 C3 Br3 119.7(7) . . ?
C3 C4 H4 121.6 . . ?
C5 C4 C3 116.9(8) . . ?
C5 C4 H4 121.6 . . ?
N1 C5 C4 122.2(8) . . ?
N1 C5 C6 113.9(7) . . ?
C4 C5 C6 123.9(8) . . ?
N2 C6 C5 116.7(8) . . ?
N2 C6 C7 124.8(8) . . ?
C5 C6 C7 118.4(7) . . ?
C6 C7 H7A 109.5 . . ?
C6 C7 H7B 109.5 . . ?
C6 C7 H7C 109.5 . . ?
H7A C7 H7B 109.5 . . ?
H7A C7 H7C 109.5 . . ?
H7B C7 H7C 109.5 . . ?
C9 C8 N2 118.5(7) . . ?
C13 C8 N2 120.8(7) . . ?
C13 C8 C9 120.3(7) . . ?
C8 C9 C15 119.7(7) . . ?
C10 C9 C8 118.1(8) . . ?
C10 C9 C15 122.2(7) . . ?
C9 C10 H10 119.0 . . ?
C9 C10 C11 122.1(8) . . ?
C11 C10 H10 119.0 . . ?
C10 C11 C14 120.2(8) . . ?
C12 C11 C10 118.7(8) . . ?
C12 C11 C14 121.1(8) . . ?
C11 C12 H12 119.4 . . ?
C13 C12 C11 121.1(8) . . ?
C13 C12 H12 119.4 . . ?
C8 C13 C28 119.8(7) . . ?
C12 C13 C8 119.6(8) . . ?
C12 C13 C28 120.6(7) . . ?
C11 C14 H14D 109.5 . . ?
C11 C14 H14E 109.5 . . ?
C11 C14 H14F 109.5 . . ?
H14D C14 H14E 109.5 . . ?
H14D C14 H14F 109.5 . . ?
H14E C14 H14F 109.5 . . ?
C9 C15 H15 106.5 . . ?
C9 C15 C16 110.3(7) . . ?
C16 C15 H15 106.5 . . ?
C22 C15 C9 113.8(7) . . ?
C22 C15 H15 106.5 . . ?
C22 C15 C16 112.9(7) . . ?
C17 C16 C15 119.9(8) . . ?
C21 C16 C15 120.3(8) . . ?
C21 C16 C17 119.8(8) . . ?
C16 C17 H17 119.9 . . ?
C16 C17 C18 120.1(9) . . ?
C18 C17 H17 119.9 . . ?
C17 C18 H18 121.1 . . ?
C19 C18 C17 117.7(8) . . ?
C19 C18 H18 121.1 . . ?
F1 C19 C18 117.7(8) . . ?
C20 C19 F1 118.8(9) . . ?
C20 C19 C18 123.6(9) . . ?
C19 C20 H20 121.1 . . ?
C19 C20 C21 117.7(9) . . ?
C21 C20 H20 121.1 . . ?
C16 C21 C20 121.0(8) . . ?
C16 C21 H21 119.5 . . ?
C20 C21 H21 119.5 . . ?
C23 C22 C15 121.8(8) . . ?
C23 C22 C27 118.3(8) . . ?
C27 C22 C15 119.8(8) . . ?
C22 C23 H23 119.5 . . ?
C22 C23 C24 121.0(9) . . ?
C24 C23 H23 119.5 . . ?
C23 C24 H24 121.4 . . ?
C25 C24 C23 117.3(10) . . ?
C25 C24 H24 121.4 . . ?
C24 C25 F2 116.6(11) . . ?
C26 C25 F2 120.1(11) . . ?
C26 C25 C24 122.8(10) . . ?
C25 C26 H26 120.1 . . ?
C25 C26 C27 119.9(11) . . ?
C27 C26 H26 120.1 . . ?
C22 C27 H27 119.8 . . ?
C26 C27 C22 120.4(10) . . ?
C26 C27 H27 119.8 . . ?
C13 C28 H28 106.0 . . ?
C29 C28 C13 112.8(7) . . ?
C29 C28 H28 106.0 . . ?
C35 C28 C13 111.1(7) . . ?
C35 C28 H28 106.0 . . ?
C35 C28 C29 114.2(7) . . ?
C30 C29 C28 118.0(8) . . ?
C34 C29 C28 123.2(8) . . ?
C34 C29 C30 118.8(9) . . ?
C29 C30 H30 119.3 . . ?
C31 C30 C29 121.4(10) . . ?
C31 C30 H30 119.3 . . ?
C30 C31 H31 121.3 . . ?
C32 C31 C30 117.5(10) . . ?
C32 C31 H31 121.3 . . ?
F3 C32 C31 118.3(10) . . ?
C33 C32 F3 118.3(10) . . ?
C33 C32 C31 123.3(9) . . ?
C32 C33 H33 121.0 . . ?
C32 C33 C34 118.0(10) . . ?
C34 C33 H33 121.0 . . ?
C29 C34 C33 120.9(9) . . ?
C29 C34 H34 119.5 . . ?
C33 C34 H34 119.5 . . ?
C36 C35 C28 119.9(8) . . ?
C36 C35 C40 118.5(8) . . ?
C40 C35 C28 121.6(8) . . ?
C35 C36 H36 119.5 . . ?
C35 C36 C37 121.0(9) . . ?
C37 C36 H36 119.5 . . ?
C36 C37 H37 120.5 . . ?
C38 C37 C36 119.0(9) . . ?
C38 C37 H37 120.5 . . ?
F4 C38 C37 118.9(9) . . ?
F4 C38 C39 119.1(10) . . ?
C39 C38 C37 122.0(8) . . ?
C38 C39 H39 120.8 . . ?
C38 C39 C40 118.5(9) . . ?
C40 C39 H39 120.8 . . ?
C35 C40 H40 119.6 . . ?
C39 C40 C35 120.8(9) . . ?
C39 C40 H40 119.6 . . ?
N3 C41 C42 177.4(13) . . ?
C41 C42 H42D 109.5 . . ?
C41 C42 H42E 109.5 . . ?
C41 C42 H42F 109.5 . . ?
H42D C42 H42E 109.5 . . ?
H42D C42 H42F 109.5 . . ?
H42E C42 H42F 109.5 . . ?
N4 C43 C44 178.1(17) . . ?
C43 C44 H44A 109.5 . . ?
C43 C44 H44B 109.5 . . ?
C43 C44 H44C 109.5 . . ?
H44A C44 H44B 109.5 . . ?
H44A C44 H44C 109.5 . . ?
H44B C44 H44C 109.5 . . ?
N5 C45 C46 178(2) . . ?
C45 C46 H46A 109.5 . . ?
C45 C46 H46B 109.5 . . ?
C45 C46 H46C 109.5 . . ?
H46A C46 H46B 109.5 . . ?
H46A C46 H46C 109.5 . . ?
H46B C46 H46C 109.5 . . ?

loop_
_geom_bond_atom_site_label_1
_geom_bond_atom_site_label_2
_geom_bond_distance
_geom_bond_site_symmetry_2
_geom_bond_publ_flag
Br1A Ni1A 2.4284(17) . ?
Br2A Ni1A 2.4375(17) . ?
Br3A C3A 1.888(8) . ?
Ni1A N1A 2.048(7) . ?
Ni1A N2A 2.030(7) . ?
Ni1A N3A 2.076(8) . ?
F1A C19A 1.370(12) . ?
F2A C25A 1.357(11) . ?
F3A C32A 1.370(11) . ?
F4A C38A 1.354(11) . ?
N1A C1A 1.333(11) . ?
N1A C5A 1.337(11) . ?
N2A C6A 1.310(12) . ?
N2A C8A 1.432(10) . ?
N3A C41A 1.130(13) . ?
C1A H1A 0.9500 . ?
C1A C2A 1.388(13) . ?
C2A H2A 0.9500 . ?
C2A C3A 1.359(13) . ?
C3A C4A 1.397(12) . ?
C4A H4A 0.9500 . ?
C4A C5A 1.397(12) . ?
C5A C6A 1.502(11) . ?
C6A C7A 1.475(12) . ?
C7A H7AA 0.9800 . ?
C7A H7AB 0.9800 . ?
C7A H7AC 0.9800 . ?
C8A C9A 1.420(12) . ?
C8A C13A 1.415(11) . ?
C9A C10A 1.399(12) . ?
C9A C15A 1.503(11) . ?
C10A H10A 0.9500 . ?
C10A C11A 1.402(14) . ?
C11A C12A 1.384(14) . ?
C11A C14A 1.518(13) . ?
C12A H12A 0.9500 . ?
C12A C13A 1.391(12) . ?
C13A C28A 1.530(11) . ?
C14A H14A 0.9800 . ?
C14A H14B 0.9800 . ?
C14A H14C 0.9800 . ?
C15A H15A 1.0000 . ?
C15A C16A 1.526(12) . ?
C15A C22A 1.539(12) . ?
C16A C17A 1.400(13) . ?
C16A C21A 1.381(13) . ?
C17A H17A 0.9500 . ?
C17A C18A 1.394(14) . ?
C18A H18A 0.9500 . ?
C18A C19A 1.359(16) . ?
C19A C20A 1.388(16) . ?
C20A H20A 0.9500 . ?
C20A C21A 1.386(14) . ?
C21A H21A 0.9500 . ?
C22A C23A 1.393(13) . ?
C22A C27A 1.389(13) . ?
C23A H23A 0.9500 . ?
C23A C24A 1.397(14) . ?
C24A H24A 0.9500 . ?
C24A C25A 1.351(16) . ?
C25A C26A 1.379(16) . ?
C26A H26A 0.9500 . ?
C26A C27A 1.396(13) . ?
C27A H27A 0.9500 . ?
C28A H28A 1.0000 . ?
C28A C29A 1.524(12) . ?
C28A C35A 1.502(12) . ?
C29A C30A 1.400(12) . ?
C29A C34A 1.382(13) . ?
C30A H30A 0.9500 . ?
C30A C31A 1.385(13) . ?
C31A H31A 0.9500 . ?
C31A C32A 1.370(15) . ?
C32A C33A 1.369(15) . ?
C33A H33A 0.9500 . ?
C33A C34A 1.400(13) . ?
C34A H34A 0.9500 . ?
C35A C36A 1.397(13) . ?
C35A C40A 1.392(12) . ?
C36A H36A 0.9500 . ?
C36A C37A 1.385(13) . ?
C37A H37A 0.9500 . ?
C37A C38A 1.377(14) . ?
C38A C39A 1.390(15) . ?
C39A H39A 0.9500 . ?
C39A C40A 1.392(13) . ?
C40A H40A 0.9500 . ?
C41A C42A 1.459(17) . ?
C42A H42A 0.9800 . ?
C42A H42B 0.9800 . ?
C42A H42C 0.9800 . ?
Br1 Ni1 2.4271(17) . ?
Br2 Ni1 2.4398(17) . ?
Br3 C3 1.896(8) . ?
Ni1 N1 2.033(7) . ?
Ni1 N2 2.057(8) . ?
Ni1 N3 2.073(7) . ?
F1 C19 1.371(10) . ?
F2 C25 1.372(12) . ?
F3 C32 1.373(11) . ?
F4 C38 1.347(11) . ?
N1 C1 1.332(11) . ?
N1 C5 1.353(11) . ?
N2 C6 1.268(12) . ?
N2 C8 1.433(10) . ?
N3 C41 1.119(13) . ?
C1 H1 0.9500 . ?
C1 C2 1.392(13) . ?
C2 H2 0.9500 . ?
C2 C3 1.364(13) . ?
C3 C4 1.388(12) . ?
C4 H4 0.9500 . ?
C4 C5 1.383(13) . ?
C5 C6 1.483(11) . ?
C6 C7 1.521(11) . ?
C7 H7A 0.9800 . ?
C7 H7B 0.9800 . ?
C7 H7C 0.9800 . ?
C8 C9 1.409(11) . ?
C8 C13 1.407(11) . ?
C9 C10 1.390(12) . ?
C9 C15 1.532(12) . ?
C10 H10 0.9500 . ?
C10 C11 1.393(12) . ?
C11 C12 1.391(12) . ?
C11 C14 1.506(12) . ?
C12 H12 0.9500 . ?
C12 C13 1.380(12) . ?
C13 C28 1.552(11) . ?
C14 H14D 0.9800 . ?
C14 H14E 0.9800 . ?
C14 H14F 0.9800 . ?
C15 H15 1.0000 . ?
C15 C16 1.540(12) . ?
C15 C22 1.520(12) . ?
C16 C17 1.383(12) . ?
C16 C21 1.377(12) . ?
C17 H17 0.9500 . ?
C17 C18 1.399(14) . ?
C18 H18 0.9500 . ?
C18 C19 1.373(14) . ?
C19 C20 1.364(14) . ?
C20 H20 0.9500 . ?
C20 C21 1.388(13) . ?
C21 H21 0.9500 . ?
C22 C23 1.391(12) . ?
C22 C27 1.402(13) . ?
C23 H23 0.9500 . ?
C23 C24 1.417(13) . ?
C24 H24 0.9500 . ?
C24 C25 1.363(17) . ?
C25 C26 1.360(18) . ?
C26 H26 0.9500 . ?
C26 C27 1.372(15) . ?
C27 H27 0.9500 . ?
C28 H28 1.0000 . ?
C28 C29 1.519(12) . ?
C28 C35 1.514(12) . ?
C29 C30 1.394(13) . ?
C29 C34 1.384(13) . ?
C30 H30 0.9500 . ?
C30 C31 1.389(14) . ?
C31 H31 0.9500 . ?
C31 C32 1.385(16) . ?
C32 C33 1.363(16) . ?
C33 H33 0.9500 . ?
C33 C34 1.403(14) . ?
C34 H34 0.9500 . ?
C35 C36 1.394(13) . ?
C35 C40 1.406(13) . ?
C36 H36 0.9500 . ?
C36 C37 1.394(14) . ?
C37 H37 0.9500 . ?
C37 C38 1.383(16) . ?
C38 C39 1.377(15) . ?
C39 H39 0.9500 . ?
C39 C40 1.405(14) . ?
C40 H40 0.9500 . ?
C41 C42 1.467(16) . ?
C42 H42D 0.9800 . ?
C42 H42E 0.9800 . ?
C42 H42F 0.9800 . ?
N4 C43 1.135(19) . ?
C43 C44 1.444(19) . ?
C44 H44A 0.9800 . ?
C44 H44B 0.9800 . ?
C44 H44C 0.9800 . ?
N5 C45 1.13(2) . ?
C45 C46 1.43(2) . ?
C46 H46A 0.9800 . ?
C46 H46B 0.9800 . ?
C46 H46C 0.9800 . ?

loop_
_geom_torsion_atom_site_label_1
_geom_torsion_atom_site_label_2
_geom_torsion_atom_site_label_3
_geom_torsion_atom_site_label_4
_geom_torsion
_geom_torsion_site_symmetry_1
_geom_torsion_site_symmetry_2
_geom_torsion_site_symmetry_3
_geom_torsion_site_symmetry_4
_geom_torsion_publ_flag
Br3A C3A C4A C5A 177.5(6) . . . . ?
Ni1A N1A C1A C2A -178.4(6) . . . . ?
Ni1A N1A C5A C4A 177.4(6) . . . . ?
Ni1A N1A C5A C6A -2.9(9) . . . . ?
Ni1A N2A C6A C5A -1.9(9) . . . . ?
Ni1A N2A C6A C7A 178.8(7) . . . . ?
Ni1A N2A C8A C9A -86.8(9) . . . . ?
Ni1A N2A C8A C13A 86.0(9) . . . . ?
F1A C19A C20A C21A -176.9(8) . . . . ?
F2A C25A C26A C27A -179.3(9) . . . . ?
F3A C32A C33A C34A -178.0(8) . . . . ?
F4A C38A C39A C40A -179.5(8) . . . . ?
N1A C1A C2A C3A -0.1(13) . . . . ?
N1A C5A C6A N2A 3.2(10) . . . . ?
N1A C5A C6A C7A -177.4(7) . . . . ?
N2A C8A C9A C10A 174.9(8) . . . . ?
N2A C8A C9A C15A -3.9(12) . . . . ?
N2A C8A C13A C12A -176.6(8) . . . . ?
N2A C8A C13A C28A 5.2(12) . . . . ?
C1A N1A C5A C4A -2.1(12) . . . . ?
C1A N1A C5A C6A 177.6(7) . . . . ?
C1A C2A C3A Br3A -178.5(7) . . . . ?
C1A C2A C3A C4A 0.2(13) . . . . ?
C2A C3A C4A C5A -1.2(13) . . . . ?
C3A C4A C5A N1A 2.2(12) . . . . ?
C3A C4A C5A C6A -177.5(8) . . . . ?
C4A C5A C6A N2A -177.1(8) . . . . ?
C4A C5A C6A C7A 2.3(12) . . . . ?
C5A N1A C1A C2A 1.0(13) . . . . ?
C6A N2A C8A C9A 94.1(10) . . . . ?
C6A N2A C8A C13A -93.2(10) . . . . ?
C8A N2A C6A C5A 177.3(7) . . . . ?
C8A N2A C6A C7A -2.1(12) . . . . ?
C8A C9A C10A C11A 0.9(14) . . . . ?
C8A C9A C15A C16A -84.3(10) . . . . ?
C8A C9A C15A C22A 148.1(8) . . . . ?
C8A C13A C28A C29A -150.6(8) . . . . ?
C8A C13A C28A C35A 80.5(9) . . . . ?
C9A C8A C13A C12A -4.0(13) . . . . ?
C9A C8A C13A C28A 177.7(8) . . . . ?
C9A C10A C11A C12A -2.6(16) . . . . ?
C9A C10A C11A C14A 179.4(10) . . . . ?
C9A C15A C16A C17A 133.2(8) . . . . ?
C9A C15A C16A C21A -44.6(11) . . . . ?
C9A C15A C22A C23A 99.3(10) . . . . ?
C9A C15A C22A C27A -82.6(10) . . . . ?
C10A C9A C15A C16A 97.0(10) . . . . ?
C10A C9A C15A C22A -30.6(12) . . . . ?
C10A C11A C12A C13A 1.0(15) . . . . ?
C11A C12A C13A C8A 2.3(14) . . . . ?
C11A C12A C13A C28A -179.5(9) . . . . ?
C12A C13A C28A C29A 31.2(11) . . . . ?
C12A C13A C28A C35A -97.7(10) . . . . ?
C13A C8A C9A C10A 2.5(13) . . . . ?
C13A C8A C9A C15A -176.3(8) . . . . ?
C13A C28A C29A C30A 61.6(10) . . . . ?
C13A C28A C29A C34A -122.3(9) . . . . ?
C13A C28A C35A C36A 52.1(10) . . . . ?
C13A C28A C35A C40A -128.6(8) . . . . ?
C14A C11A C12A C13A 178.9(9) . . . . ?
C15A C9A C10A C11A 179.7(9) . . . . ?
C15A C16A C17A C18A -175.5(8) . . . . ?
C15A C16A C21A C20A 177.0(8) . . . . ?
C15A C22A C23A C24A -178.7(9) . . . . ?
C15A C22A C27A C26A 179.4(9) . . . . ?
C16A C15A C22A C23A -27.0(12) . . . . ?
C16A C15A C22A C27A 151.1(8) . . . . ?
C16A C17A C18A C19A -1.2(14) . . . . ?
C17A C16A C21A C20A -0.8(14) . . . . ?
C17A C18A C19A F1A 178.3(8) . . . . ?
C17A C18A C19A C20A -1.6(15) . . . . ?
C18A C19A C20A C21A 3.0(15) . . . . ?
C19A C20A C21A C16A -1.7(14) . . . . ?
C21A C16A C17A C18A 2.4(13) . . . . ?
C22A C15A C16A C17A -100.0(9) . . . . ?
C22A C15A C16A C21A 82.3(10) . . . . ?
C22A C23A C24A C25A -3.2(17) . . . . ?
C23A C22A C27A C26A -2.5(14) . . . . ?
C23A C24A C25A F2A -179.9(10) . . . . ?
C23A C24A C25A C26A 2.3(18) . . . . ?
C24A C25A C26A C27A -1.4(16) . . . . ?
C25A C26A C27A C22A 1.5(15) . . . . ?
C27A C22A C23A C24A 3.3(15) . . . . ?
C28A C29A C30A C31A 178.7(8) . . . . ?
C28A C29A C34A C33A -178.4(8) . . . . ?
C28A C35A C36A C37A 178.0(8) . . . . ?
C28A C35A C40A C39A -178.4(8) . . . . ?
C29A C28A C35A C36A -76.8(10) . . . . ?
C29A C28A C35A C40A 102.5(9) . . . . ?
C29A C30A C31A C32A -1.4(14) . . . . ?
C30A C29A C34A C33A -2.3(13) . . . . ?
C30A C31A C32A F3A 178.1(8) . . . . ?
C30A C31A C32A C33A 0.2(14) . . . . ?
C31A C32A C33A C34A -0.1(14) . . . . ?
C32A C33A C34A C29A 1.2(14) . . . . ?
C34A C29A C30A C31A 2.4(13) . . . . ?
C35A C28A C29A C30A -170.5(8) . . . . ?
C35A C28A C29A C34A 5.6(12) . . . . ?
C35A C36A C37A C38A 1.5(14) . . . . ?
C36A C35A C40A C39A 0.9(13) . . . . ?
C36A C37A C38A F4A 179.1(8) . . . . ?
C36A C37A C38A C39A -1.3(14) . . . . ?
C37A C38A C39A C40A 1.0(15) . . . . ?
C38A C39A C40A C35A -0.7(14) . . . . ?
C40A C35A C36A C37A -1.3(13) . . . . ?
Br3 C3 C4 C5 -178.0(6) . . . . ?
Ni1 N1 C1 C2 179.3(6) . . . . ?
Ni1 N1 C5 C4 -179.0(6) . . . . ?
Ni1 N1 C5 C6 1.4(9) . . . . ?
Ni1 N2 C6 C5 0.0(9) . . . . ?
Ni1 N2 C6 C7 -176.1(6) . . . . ?
Ni1 N2 C8 C9 -87.1(8) . . . . ?
Ni1 N2 C8 C13 85.3(9) . . . . ?
F1 C19 C20 C21 -179.6(8) . . . . ?
F2 C25 C26 C27 177.3(11) . . . . ?
F3 C32 C33 C34 178.4(10) . . . . ?
F4 C38 C39 C40 176.8(9) . . . . ?
N1 C1 C2 C3 -0.5(13) . . . . ?
N1 C5 C6 N2 -1.0(10) . . . . ?
N1 C5 C6 C7 175.4(7) . . . . ?
N2 C8 C9 C10 177.4(8) . . . . ?
N2 C8 C9 C15 -3.2(12) . . . . ?
N2 C8 C13 C12 -177.3(8) . . . . ?
N2 C8 C13 C28 5.3(12) . . . . ?
C1 N1 C5 C4 1.5(12) . . . . ?
C1 N1 C5 C6 -178.1(7) . . . . ?
C1 C2 C3 Br3 178.3(6) . . . . ?
C1 C2 C3 C4 2.0(13) . . . . ?
C2 C3 C4 C5 -1.7(13) . . . . ?
C3 C4 C5 N1 -0.1(12) . . . . ?
C3 C4 C5 C6 179.5(8) . . . . ?
C4 C5 C6 N2 179.4(8) . . . . ?
C4 C5 C6 C7 -4.2(12) . . . . ?
C5 N1 C1 C2 -1.2(13) . . . . ?
C6 N2 C8 C9 92.1(10) . . . . ?
C6 N2 C8 C13 -95.5(10) . . . . ?
C8 N2 C6 C5 -179.2(7) . . . . ?
C8 N2 C6 C7 4.7(12) . . . . ?
C8 C9 C10 C11 -1.5(13) . . . . ?
C8 C9 C15 C16 -79.3(9) . . . . ?
C8 C9 C15 C22 152.7(8) . . . . ?
C8 C13 C28 C29 -150.2(8) . . . . ?
C8 C13 C28 C35 80.0(9) . . . . ?
C9 C8 C13 C12 -5.0(13) . . . . ?
C9 C8 C13 C28 177.5(8) . . . . ?
C9 C10 C11 C12 -1.8(14) . . . . ?
C9 C10 C11 C14 178.6(9) . . . . ?
C9 C15 C16 C17 129.2(8) . . . . ?
C9 C15 C16 C21 -52.4(10) . . . . ?
C9 C15 C22 C23 126.4(9) . . . . ?
C9 C15 C22 C27 -58.1(11) . . . . ?
C10 C9 C15 C16 100.1(9) . . . . ?
C10 C9 C15 C22 -27.9(11) . . . . ?
C10 C11 C12 C13 1.8(14) . . . . ?
C11 C12 C13 C8 1.6(14) . . . . ?
C11 C12 C13 C28 179.0(8) . . . . ?
C12 C13 C28 C29 32.4(11) . . . . ?
C12 C13 C28 C35 -97.4(10) . . . . ?
C13 C8 C9 C10 5.0(12) . . . . ?
C13 C8 C9 C15 -175.7(7) . . . . ?
C13 C28 C29 C30 82.9(10) . . . . ?
C13 C28 C29 C34 -97.4(10) . . . . ?
C13 C28 C35 C36 -133.4(8) . . . . ?
C13 C28 C35 C40 46.1(11) . . . . ?
C14 C11 C12 C13 -178.6(9) . . . . ?
C15 C9 C10 C11 179.1(8) . . . . ?
C15 C16 C17 C18 179.6(8) . . . . ?
C15 C16 C21 C20 -177.9(8) . . . . ?
C15 C22 C23 C24 177.5(8) . . . . ?
C15 C22 C27 C26 -179.4(9) . . . . ?
C16 C15 C22 C23 -0.2(11) . . . . ?
C16 C15 C22 C27 175.2(8) . . . . ?
C16 C17 C18 C19 -2.1(13) . . . . ?
C17 C16 C21 C20 0.4(13) . . . . ?
C17 C18 C19 F1 -178.9(8) . . . . ?
C17 C18 C19 C20 1.4(14) . . . . ?
C18 C19 C20 C21 0.1(14) . . . . ?
C19 C20 C21 C16 -1.1(13) . . . . ?
C21 C16 C17 C18 1.2(13) . . . . ?
C22 C15 C16 C17 -102.3(9) . . . . ?
C22 C15 C16 C21 76.1(10) . . . . ?
C22 C23 C24 C25 3.6(14) . . . . ?
C23 C22 C27 C26 -3.8(14) . . . . ?
C23 C24 C25 F2 -179.2(9) . . . . ?
C23 C24 C25 C26 -7.8(17) . . . . ?
C24 C25 C26 C27 6.1(19) . . . . ?
C25 C26 C27 C22 0.0(17) . . . . ?
C27 C22 C23 C24 1.9(13) . . . . ?
C28 C29 C30 C31 178.8(9) . . . . ?
C28 C29 C34 C33 -179.1(9) . . . . ?
C28 C35 C36 C37 179.2(8) . . . . ?
C28 C35 C40 C39 179.6(8) . . . . ?
C29 C28 C35 C36 97.5(10) . . . . ?
C29 C28 C35 C40 -82.9(10) . . . . ?
C29 C30 C31 C32 1.9(16) . . . . ?
C30 C29 C34 C33 0.7(15) . . . . ?
C30 C31 C32 F3 -178.7(10) . . . . ?
C30 C31 C32 C33 -2.6(17) . . . . ?
C31 C32 C33 C34 2.3(17) . . . . ?
C32 C33 C34 C29 -1.3(16) . . . . ?
C34 C29 C30 C31 -1.0(14) . . . . ?
C35 C28 C29 C30 -148.9(8) . . . . ?
C35 C28 C29 C34 30.8(12) . . . . ?
C35 C36 C37 C38 -0.7(13) . . . . ?
C36 C35 C40 C39 -0.8(14) . . . . ?
C36 C37 C38 F4 -177.8(8) . . . . ?
C36 C37 C38 C39 2.9(14) . . . . ?
C37 C38 C39 C40 -4.0(15) . . . . ?
C38 C39 C40 C35 2.9(14) . . . . ?
C40 C35 C36 C37 -0.3(13) . . . . ?

loop_
_twin_individual_id
_twin_individual_mass_fraction_refined
1 0.60(3)
2 0.40(3)
